data_7705220
loop_
_publ_author_name
'Kataoka, Yusuke'
'Kohara, Yoshihiro'
'Yano, Natsumi'
'Kawamoto, Tatsuya'

_publ_section_title
;
 Unique vapochromism of a paddlewheel-type dirhodium complex accompanied
 by dynamic structural and phase transitions.
;
_journal_issue 41
_journal_name_full 'Dalton transactions (Cambridge, England : 2003)'
_journal_page_first 14373
_journal_page_last 14377
_journal_paper_doi 10.1039/d0dt02672g
_journal_volume 49
_journal_year 2020
_chemical_formula_sum 'C58 H98 N2 O16 Rh4'
_chemical_formula_weight 1491.02
_space_group_crystal_system monoclinic
_space_group_IT_number 14
_space_group_name_Hall '-P 2ybc'
_space_group_name_H-M_alt 'P 1 21/c 1'
_atom_sites_solution_hydrogens geom
_atom_sites_solution_primary direct
_atom_sites_solution_secondary difmap
_audit_creation_method SHELXL-2014/7
_audit_update_record
;
2020-07-23 deposited with the CCDC.	2020-08-19 downloaded from the CCDC.
;
_cell_angle_alpha 90
_cell_angle_beta 105.984(2)
_cell_angle_gamma 90
_cell_formula_units_Z 4
_cell_length_a 30.1315(6)
_cell_length_b 10.23380(18)
_cell_length_c 22.3582(4)
_cell_measurement_reflns_used 27922
_cell_measurement_temperature 150(2)
_cell_measurement_theta_max 31.34
_cell_measurement_theta_min 1.90
_cell_volume 6627.8(2)
_computing_cell_refinement 'CrysAlisPro 1.171.38.46 (Rigaku OD, 2015)'
_computing_data_collection 'CrystalClear (Rigaku Inc., 2008)'
_computing_data_reduction 'CrysAlisPro 1.171.38.46 (Rigaku OD, 2015)'
_computing_structure_refinement 'SHELXL-2014/7 (Sheldrick, 2014)'
_computing_structure_solution 'SHELXT Version 2018/2 (Sheldrick, 2014)'
_diffrn_ambient_temperature 150(2)
_diffrn_detector_area_resol_mean 7.111
_diffrn_measured_fraction_theta_full 0.996
_diffrn_measured_fraction_theta_max 0.996
_diffrn_measurement_device_type 'Rigaku Saturn724'
_diffrn_measurement_method \w
_diffrn_radiation_type MoK\a
_diffrn_radiation_wavelength 0.71075
_diffrn_reflns_av_R_equivalents 0.0376
_diffrn_reflns_av_unetI/netI 0.0289
_diffrn_reflns_Laue_measured_fraction_full 0.996
_diffrn_reflns_Laue_measured_fraction_max 0.996
_diffrn_reflns_limit_h_max 34
_diffrn_reflns_limit_h_min -34
_diffrn_reflns_limit_k_max 11
_diffrn_reflns_limit_k_min -10
_diffrn_reflns_limit_l_max 25
_diffrn_reflns_limit_l_min -19
_diffrn_reflns_number 40020
_diffrn_reflns_point_group_measured_fraction_full 0.996
_diffrn_reflns_point_group_measured_fraction_max 0.996
_diffrn_reflns_theta_full 24.250
_diffrn_reflns_theta_max 24.250
_diffrn_reflns_theta_min 3.201
_diffrn_source 'Varimax Mo rotating anode'
_exptl_absorpt_coefficient_mu 1.041
_exptl_absorpt_correction_T_max 0.980
_exptl_absorpt_correction_T_min 0.718
_exptl_absorpt_correction_type multi-scan
_exptl_crystal_colour purple
_exptl_crystal_density_diffrn 1.494
_exptl_crystal_density_method 'not measured'
_exptl_crystal_description platelet
_exptl_crystal_F_000 3072
_exptl_crystal_size_max 0.240
_exptl_crystal_size_mid 0.120
_exptl_crystal_size_min 0.020
_refine_diff_density_max 1.191
_refine_diff_density_min -0.759
_refine_diff_density_rms 0.093
_refine_ls_extinction_method none
_refine_ls_goodness_of_fit_ref 1.114
_refine_ls_hydrogen_treatment constr
_refine_ls_matrix_type full
_refine_ls_number_parameters 721
_refine_ls_number_reflns 10661
_refine_ls_number_restraints 23
_refine_ls_restrained_S_all 1.162
_refine_ls_R_factor_all 0.0521
_refine_ls_R_factor_gt 0.0442
_refine_ls_shift/su_max 0.002
_refine_ls_shift/su_mean 0.000
_refine_ls_structure_factor_coef Fsqd
_refine_ls_weighting_details 'w=1/[\s^2^(Fo^2^)+(0.0299P)^2^+27.3344P] where P=(Fo^2^+2Fc^2^)/3'
_refine_ls_weighting_scheme calc
_refine_ls_wR_factor_gt 0.0980
_refine_ls_wR_factor_ref 0.1016
_reflns_Friedel_coverage 0.000
_reflns_number_gt 9264
_reflns_number_total 10661
_reflns_threshold_expression 'I > 2\s(I)'
_cod_data_source_file d0dt02672g2.cif
_cod_data_source_block shelxl
_cod_depositor_comments 'Adding full bibliography for 7705218--7705220.cif.'
_cod_original_sg_symbol_H-M 'P 21/c'
_cod_database_code 7705220
_shelx_shelxl_version_number 2014/7
_shelx_space_group_comment
;
The symmetry employed for this shelxl refinement is uniquely defined
by the following loop, which should always be used as a source of
symmetry information in preference to the above space-group names.
They are only intended as comments.
;

loop_
_space_group_symop_operation_xyz
'x, y, z'
'-x, y+1/2, -z+1/2'
'-x, -y, -z'
'x, -y-1/2, z-1/2'

loop_
_atom_site_label
_atom_site_type_symbol
_atom_site_fract_x
_atom_site_fract_y
_atom_site_fract_z
_atom_site_U_iso_or_equiv
_atom_site_adp_type
_atom_site_occupancy
_atom_site_site_symmetry_order
_atom_site_calc_flag
_atom_site_refinement_flags_posn
_atom_site_refinement_flags_adp
_atom_site_refinement_flags_occupancy
_atom_site_disorder_assembly
_atom_site_disorder_group
Rh1 Rh 0.75639(2) 0.22194(3) 0.46536(2) 0.02386(10) Uani 1 1 d D . . . .
Rh2 Rh 0.76832(2) 0.43687(3) 0.43112(2) 0.02360(10) Uani 1 1 d D . . . .
Rh3 Rh 0.72911(2) 0.58399(4) 0.28963(2) 0.02431(10) Uani 1 1 d . . . . .
Rh4 Rh 0.74130(2) 0.79779(3) 0.25442(2) 0.02328(10) Uani 1 1 d . . . . .
O1 O 0.70055(12) 0.2923(3) 0.48989(15) 0.0295(8) Uani 1 1 d . . . . .
O2 O 0.71022(12) 0.4934(3) 0.45398(15) 0.0301(8) Uani 1 1 d . . . . .
O3 O 0.71315(12) 0.1891(3) 0.37849(14) 0.0293(8) Uani 1 1 d . . . . .
O4 O 0.72739(11) 0.3876(3) 0.34527(14) 0.0270(7) Uani 1 1 d . . . . .
O5 O 0.81231(12) 0.1635(3) 0.43833(16) 0.0329(8) Uani 1 1 d . . . . .
O6 O 0.82526(12) 0.3685(3) 0.40942(15) 0.0322(8) Uani 1 1 d . . . . .
O7 O 0.79895(12) 0.2691(3) 0.55028(15) 0.0287(8) Uani 1 1 d . . . . .
O8 O 0.80776(12) 0.4755(3) 0.51924(14) 0.0310(8) Uani 1 1 d . . . . .
O9 O 0.67206(12) 0.6535(3) 0.31109(15) 0.0317(8) Uani 1 1 d . . . . .
O10 O 0.68684(12) 0.8578(3) 0.28468(15) 0.0310(8) Uani 1 1 d . . . . .
O11 O 0.68890(12) 0.5443(3) 0.20214(15) 0.0315(8) Uani 1 1 d . . . . .
O12 O 0.69672(12) 0.7503(3) 0.17055(14) 0.0294(8) Uani 1 1 d . . . . .
O13 O 0.78654(12) 0.5261(3) 0.26565(15) 0.0296(8) Uani 1 1 d . . . . .
O14 O 0.79508(11) 0.7244(3) 0.22631(15) 0.0271(7) Uani 1 1 d . . . . .
O15 O 0.77037(11) 0.6347(3) 0.37499(14) 0.0275(8) Uani 1 1 d . . . . .
O16 O 0.78619(12) 0.8292(3) 0.33979(14) 0.0294(8) Uani 1 1 d . . . . .
N1 N 0.74661(15) 0.0209(4) 0.49385(18) 0.0279(9) Uani 1 1 d . . . . .
N2 N 0.75038(13) 0.9977(4) 0.22509(17) 0.0246(9) Uani 1 1 d . . . . .
C1 C 0.68878(18) 0.4103(5) 0.4773(2) 0.0308(12) Uani 1 1 d . . . . .
C2 C 0.6459(2) 0.4577(6) 0.4928(3) 0.0487(16) Uani 1 1 d . . . . .
H2A H 0.6277 0.3805 0.4986 0.058 Uiso 1 1 calc R U . . .
H2B H 0.6553 0.5044 0.5331 0.058 Uiso 1 1 calc R U . . .
C3 C 0.6154(2) 0.5445(7) 0.4468(3) 0.0610(19) Uani 1 1 d . . . . .
H3A H 0.6048 0.4968 0.4069 0.073 Uiso 1 1 calc R U . . .
H3B H 0.6337 0.6204 0.4398 0.073 Uiso 1 1 calc R U . . .
C4 C 0.5731(2) 0.5952(8) 0.4647(3) 0.065(2) Uani 1 1 d . . . . .
H4A H 0.5534 0.5192 0.4673 0.078 Uiso 1 1 calc R U . . .
H4B H 0.5838 0.6331 0.5070 0.078 Uiso 1 1 calc R U . . .
C5 C 0.5447(3) 0.6909(8) 0.4249(4) 0.083(3) Uani 1 1 d . . . . .
H5A H 0.5329 0.6532 0.3827 0.100 Uiso 1 1 calc R U . . .
H5B H 0.5640 0.7673 0.4217 0.100 Uiso 1 1 calc R U . . .
C6 C 0.5044(3) 0.7371(8) 0.4464(4) 0.080(2) Uani 1 1 d . . . . .
H6A H 0.4868 0.8018 0.4170 0.096 Uiso 1 1 calc R U . . .
H6B H 0.4844 0.6627 0.4487 0.096 Uiso 1 1 calc R U . . .
H6C H 0.5156 0.7769 0.4877 0.096 Uiso 1 1 calc R U . . .
C7 C 0.70605(17) 0.2774(5) 0.3380(2) 0.0263(11) Uani 1 1 d . . . . .
C8 C 0.66834(17) 0.2593(5) 0.2798(2) 0.0299(11) Uani 1 1 d . . . . .
H8A H 0.6640 0.1650 0.2700 0.036 Uiso 1 1 calc R U . . .
H8B H 0.6765 0.3031 0.2448 0.036 Uiso 1 1 calc R U . . .
C9 C 0.6234(2) 0.3176(6) 0.2881(3) 0.0456(14) Uani 1 1 d . . . . .
H9A H 0.6165 0.2755 0.3243 0.055 Uiso 1 1 calc R U . . .
H9B H 0.6282 0.4120 0.2974 0.055 Uiso 1 1 calc R U . . .
C10 C 0.5823(2) 0.3009(7) 0.2317(3) 0.0589(18) Uani 1 1 d . . . . .
H10A H 0.5769 0.2064 0.2236 0.071 Uiso 1 1 calc R U . . .
H10B H 0.5900 0.3394 0.1951 0.071 Uiso 1 1 calc R U . . .
C11 C 0.5379(2) 0.3630(7) 0.2379(4) 0.068(2) Uani 1 1 d . . . . .
H11A H 0.5120 0.3347 0.2025 0.082 Uiso 1 1 calc R U . . .
H11B H 0.5317 0.3316 0.2767 0.082 Uiso 1 1 calc R U . . .
C12 C 0.5400(3) 0.5073(9) 0.2390(5) 0.105(4) Uani 1 1 d . . . . .
H12A H 0.5108 0.5425 0.2430 0.126 Uiso 1 1 calc R U . . .
H12B H 0.5653 0.5360 0.2745 0.126 Uiso 1 1 calc R U . . .
H12C H 0.5455 0.5391 0.2003 0.126 Uiso 1 1 calc R U . . .
C13 C 0.83501(18) 0.2487(5) 0.4179(2) 0.0336(12) Uani 1 1 d . . . . .
C14 C 0.8786(2) 0.2017(6) 0.4035(3) 0.0458(15) Uani 1 1 d . . . . .
H14A H 0.8888 0.2677 0.3778 0.055 Uiso 1 1 calc R U . . .
H14B H 0.8720 0.1195 0.3793 0.055 Uiso 1 1 calc R U . . .
C15 C 0.9169(3) 0.1782(9) 0.4631(4) 0.081(2) Uani 1 1 d . . . . .
H15A H 0.9055 0.1169 0.4898 0.097 Uiso 1 1 calc R U . . .
H15B H 0.9432 0.1356 0.4523 0.097 Uiso 1 1 calc R U . . .
C16 C 0.9342(3) 0.3001(8) 0.4999(4) 0.071(2) Uani 1 1 d . . . . .
H16A H 0.9460 0.3609 0.4734 0.085 Uiso 1 1 calc R U . . .
H16B H 0.9078 0.3433 0.5103 0.085 Uiso 1 1 calc R U . . .
C17 C 0.9715(3) 0.2771(11) 0.5590(5) 0.102(3) Uani 1 1 d . . . . .
H17A H 0.9590 0.2218 0.5869 0.123 Uiso 1 1 calc R U . . .
H17B H 0.9969 0.2282 0.5491 0.123 Uiso 1 1 calc R U . . .
C18 C 0.9904(3) 0.3982(10) 0.5922(5) 0.102(3) Uani 1 1 d . . . . .
H18A H 1.0145 0.3760 0.6302 0.123 Uiso 1 1 calc R U . . .
H18B H 1.0035 0.4527 0.5654 0.123 Uiso 1 1 calc R U . . .
H18C H 0.9656 0.4462 0.6032 0.123 Uiso 1 1 calc R U . . .
C19 C 0.81522(17) 0.3842(5) 0.5587(2) 0.0272(11) Uani 1 1 d . . . . .
C20 C 0.84797(18) 0.4118(5) 0.6225(2) 0.0316(12) Uani 1 1 d . . . . .
H20A H 0.8786 0.3743 0.6241 0.038 Uiso 1 1 calc R U . . .
H20B H 0.8363 0.3661 0.6542 0.038 Uiso 1 1 calc R U . . .
C21 C 0.8543(2) 0.5563(5) 0.6401(3) 0.0383(13) Uani 1 1 d . . . . .
H21A H 0.8599 0.6057 0.6048 0.046 Uiso 1 1 calc R U . . .
H21B H 0.8255 0.5899 0.6475 0.046 Uiso 1 1 calc R U . . .
C22 C 0.89398(19) 0.5803(5) 0.6976(2) 0.0349(12) Uani 1 1 d . . . . .
H22A H 0.9012 0.6748 0.7002 0.042 Uiso 1 1 calc R U . . .
H22B H 0.9215 0.5335 0.6927 0.042 Uiso 1 1 calc R U . . .
C23 C 0.88494(19) 0.5370(6) 0.7589(2) 0.0389(13) Uani 1 1 d . . . . .
H23A H 0.8575 0.5837 0.7644 0.047 Uiso 1 1 calc R U . . .
H23B H 0.8781 0.4422 0.7570 0.047 Uiso 1 1 calc R U . . .
C24 C 0.9257(2) 0.5642(6) 0.8139(3) 0.0517(16) Uani 1 1 d . . . . .
H24A H 0.9187 0.5353 0.8521 0.062 Uiso 1 1 calc R U . . .
H24B H 0.9527 0.5167 0.8090 0.062 Uiso 1 1 calc R U . . .
H24C H 0.9322 0.6581 0.8164 0.062 Uiso 1 1 calc R U . . .
C25 C 0.7647(2) -0.0188(5) 0.5524(2) 0.0383(13) Uani 1 1 d . . . . .
H25 H 0.7801 0.0432 0.5826 0.046 Uiso 1 1 calc R U . . .
C26 C 0.7619(2) -0.1459(5) 0.5703(2) 0.0415(14) Uani 1 1 d . . . . .
H26 H 0.7751 -0.1712 0.6124 0.050 Uiso 1 1 calc R U . . .
C27 C 0.7401(2) -0.2353(5) 0.5274(2) 0.0362(13) Uani 1 1 d . . . . .
H27 H 0.7381 -0.3240 0.5389 0.043 Uiso 1 1 calc R U . . .
C28 C 0.72097(18) -0.1958(5) 0.4670(2) 0.0321(12) Uani 1 1 d . . . . .
H28 H 0.7051 -0.2565 0.4364 0.039 Uiso 1 1 calc R U . . .
C29 C 0.72516(18) -0.0678(5) 0.4516(2) 0.0305(12) Uani 1 1 d . . . . .
H29 H 0.7125 -0.0410 0.4097 0.037 Uiso 1 1 calc R U . . .
C30 C 0.66307(18) 0.7746(5) 0.3037(2) 0.0314(12) Uani 1 1 d . . . . .
C31 C 0.62004(19) 0.8237(6) 0.3176(3) 0.0400(13) Uani 1 1 d . . . . .
H31A H 0.6285 0.8723 0.3575 0.048 Uiso 1 1 calc R U . . .
H31B H 0.6007 0.7484 0.3224 0.048 Uiso 1 1 calc R U . . .
C32 C 0.5922(2) 0.9134(6) 0.2659(3) 0.0447(14) Uani 1 1 d . . . . .
H32A H 0.5653 0.9481 0.2782 0.054 Uiso 1 1 calc R U . . .
H32B H 0.6117 0.9885 0.2614 0.054 Uiso 1 1 calc R U . . .
C33 C 0.5751(2) 0.8452(6) 0.2034(3) 0.0517(16) Uani 1 1 d . . . . .
H33A H 0.5486 0.7888 0.2042 0.062 Uiso 1 1 calc R U . . .
H33B H 0.5999 0.7880 0.1972 0.062 Uiso 1 1 calc R U . . .
C34 C 0.5603(2) 0.9383(8) 0.1484(3) 0.0646(19) Uani 1 1 d . . . . .
H34A H 0.5396 1.0060 0.1577 0.078 Uiso 1 1 calc R U . . .
H34B H 0.5426 0.8892 0.1113 0.078 Uiso 1 1 calc R U . . .
C35 C 0.6019(3) 1.0046(9) 0.1341(3) 0.079(2) Uani 1 1 d . . . . .
H35A H 0.5911 1.0637 0.0986 0.094 Uiso 1 1 calc R U . . .
H35B H 0.6191 1.0546 0.1705 0.094 Uiso 1 1 calc R U . . .
H35C H 0.6221 0.9379 0.1241 0.094 Uiso 1 1 calc R U . . .
C36 C 0.68021(17) 0.6354(5) 0.1624(2) 0.0299(11) Uani 1 1 d . . . . .
C37 C 0.6464(2) 0.6065(6) 0.1007(2) 0.0401(13) Uani 1 1 d . . . . .
H37A H 0.6569 0.6521 0.0679 0.048 Uiso 1 1 calc R U . . .
H37B H 0.6162 0.6440 0.1008 0.048 Uiso 1 1 calc R U . . .
C38 C 0.6396(3) 0.4645(8) 0.0834(3) 0.075(2) Uani 1 1 d . . . . .
H38A H 0.6354 0.4161 0.1198 0.090 Uiso 1 1 calc R U . . .
H38B H 0.6683 0.4316 0.0752 0.090 Uiso 1 1 calc R U . . .
C39 C 0.5992(3) 0.4317(11) 0.0272(4) 0.100(3) Uani 1 1 d D . . . .
H39A H 0.5902 0.3395 0.0305 0.120 Uiso 1 1 calc R U . . .
H39B H 0.5725 0.4871 0.0284 0.120 Uiso 1 1 calc R U . . .
C40 C 0.6085(4) 0.4490(11) -0.0280(4) 0.106(3) Uani 1 1 d D . . . .
H40A H 0.6361 0.3978 -0.0292 0.128 Uiso 1 1 calc R U . . .
H40B H 0.6148 0.5424 -0.0337 0.128 Uiso 1 1 calc R U . . .
C41 C 0.5640(4) 0.4010(12) -0.0835(4) 0.125(4) Uani 1 1 d . . . . .
H41A H 0.5704 0.4132 -0.1238 0.150 Uiso 1 1 calc R U . . .
H41B H 0.5581 0.3084 -0.0777 0.150 Uiso 1 1 calc R U . . .
H41C H 0.5369 0.4526 -0.0823 0.150 Uiso 1 1 calc R U . . .
C42 C 0.80668(18) 0.6062(5) 0.2397(2) 0.0295(11) Uani 1 1 d . . . . .
C43 C 0.8485(2) 0.5577(6) 0.2214(3) 0.0434(14) Uani 1 1 d . . . . .
H43A H 0.8379 0.4960 0.1862 0.052 Uiso 1 1 calc R U . . .
H43B H 0.8629 0.6330 0.2062 0.052 Uiso 1 1 calc R U . . .
C44 C 0.8829(3) 0.4941(13) 0.2693(5) 0.139(4) Uani 1 1 d . U . . .
H44A H 0.8680 0.4263 0.2888 0.167 Uiso 1 1 calc R U . . .
H44B H 0.8973 0.5588 0.3018 0.167 Uiso 1 1 calc R U . . .
C45 C 0.9210(3) 0.4297(13) 0.2448(6) 0.142(4) Uani 1 1 d D U . . .
H45A H 0.9080 0.4186 0.1994 0.170 Uiso 1 1 calc R U . . .
H45B H 0.9464 0.4941 0.2508 0.170 Uiso 1 1 calc R U . . .
C46 C 0.9415(4) 0.3094(14) 0.2682(6) 0.153(4) Uani 1 1 d D U . . .
H46A H 0.9167 0.2432 0.2622 0.184 Uiso 1 1 calc R U . . .
H46B H 0.9553 0.3191 0.3136 0.184 Uiso 1 1 calc R U . . .
C47 C 0.9761(3) 0.2597(9) 0.2419(4) 0.090(3) Uani 1 1 d . . . . .
H47A H 0.9876 0.1763 0.2617 0.108 Uiso 1 1 calc R U . . .
H47B H 0.9628 0.2462 0.1971 0.108 Uiso 1 1 calc R U . . .
H47C H 1.0016 0.3223 0.2487 0.108 Uiso 1 1 calc R U . . .
C48 C 0.79241(17) 0.7427(5) 0.3811(2) 0.0259(11) Uani 1 1 d . . . . .
C49 C 0.82911(18) 0.7633(5) 0.4410(2) 0.0341(12) Uani 1 1 d . . . . .
H49A H 0.8193 0.7236 0.4757 0.041 Uiso 1 1 calc R U . . .
H49B H 0.8338 0.8580 0.4493 0.041 Uiso 1 1 calc R U . . .
C50 C 0.8741(2) 0.7013(7) 0.4371(3) 0.0529(16) Uani 1 1 d . . . . .
H50A H 0.8861 0.7507 0.4068 0.064 Uiso 1 1 calc R U . . .
H50B H 0.8679 0.6107 0.4215 0.064 Uiso 1 1 calc R U . . .
C51 C 0.9107(3) 0.6991(9) 0.4996(3) 0.074(2) Uani 1 1 d . . . . .
H51A H 0.8990 0.6465 0.5291 0.088 Uiso 1 1 calc R U . . .
H51B H 0.9385 0.6546 0.4942 0.088 Uiso 1 1 calc R U . . .
C52 C 0.9243(3) 0.8297(10) 0.5274(4) 0.097(3) Uani 1 1 d . . . . .
H52A H 0.8965 0.8752 0.5322 0.116 Uiso 1 1 calc R U . . .
H52B H 0.9369 0.8819 0.4985 0.116 Uiso 1 1 calc R U . . .
C53 C 0.9610(3) 0.8235(13) 0.5920(4) 0.134(5) Uani 1 1 d . . . . .
H53A H 0.9686 0.9124 0.6079 0.161 Uiso 1 1 calc R U . . .
H53B H 0.9486 0.7738 0.6211 0.161 Uiso 1 1 calc R U . . .
H53C H 0.9890 0.7805 0.5874 0.161 Uiso 1 1 calc R U . . .
C54 C 0.77172(17) 1.0873(5) 0.2667(2) 0.0278(11) Uani 1 1 d . . . . .
H54 H 0.7852 1.0603 0.3084 0.033 Uiso 1 1 calc R U . . .
C55 C 0.77508(18) 1.2174(5) 0.2518(2) 0.0311(12) Uani 1 1 d . . . . .
H55 H 0.7907 1.2785 0.2824 0.037 Uiso 1 1 calc R U . . .
C56 C 0.75504(19) 1.2561(5) 0.1911(2) 0.0338(12) Uani 1 1 d . . . . .
H56 H 0.7561 1.3449 0.1792 0.041 Uiso 1 1 calc R U . . .
C57 C 0.7334(2) 1.1634(5) 0.1482(2) 0.0366(13) Uani 1 1 d . . . . .
H57 H 0.7197 1.1876 0.1061 0.044 Uiso 1 1 calc R U . . .
C58 C 0.73184(18) 1.0366(5) 0.1665(2) 0.0302(11) Uani 1 1 d . . . . .
H58 H 0.7170 0.9737 0.1364 0.036 Uiso 1 1 calc R U . . .

loop_
_atom_site_aniso_label
_atom_site_aniso_U_11
_atom_site_aniso_U_22
_atom_site_aniso_U_33
_atom_site_aniso_U_23
_atom_site_aniso_U_13
_atom_site_aniso_U_12
Rh1 0.0355(2) 0.01690(19) 0.01823(19) 0.00159(14) 0.00574(16) 0.00025(16)
Rh2 0.0320(2) 0.0180(2) 0.01968(19) 0.00281(14) 0.00529(16) -0.00021(16)
Rh3 0.0337(2) 0.0185(2) 0.01927(19) 0.00288(15) 0.00481(16) -0.00200(16)
Rh4 0.0332(2) 0.01743(19) 0.01843(19) 0.00224(14) 0.00586(16) -0.00038(16)
O1 0.037(2) 0.0251(19) 0.0268(18) 0.0052(14) 0.0098(16) 0.0004(15)
O2 0.039(2) 0.0208(18) 0.0320(19) 0.0029(15) 0.0127(16) 0.0051(15)
O3 0.042(2) 0.0220(18) 0.0212(17) 0.0017(14) 0.0042(15) -0.0040(15)
O4 0.038(2) 0.0210(18) 0.0211(17) 0.0066(14) 0.0063(15) -0.0005(15)
O5 0.043(2) 0.0227(18) 0.034(2) 0.0043(15) 0.0123(17) 0.0068(16)
O6 0.037(2) 0.030(2) 0.0310(19) 0.0080(15) 0.0099(16) 0.0048(16)
O7 0.041(2) 0.0186(18) 0.0233(18) 0.0023(14) 0.0029(15) -0.0017(15)
O8 0.043(2) 0.0243(18) 0.0210(17) 0.0022(15) 0.0020(15) -0.0050(16)
O9 0.036(2) 0.028(2) 0.0324(19) 0.0092(15) 0.0113(16) -0.0007(16)
O10 0.038(2) 0.0278(19) 0.0291(18) 0.0047(15) 0.0120(16) 0.0023(16)
O11 0.043(2) 0.0239(18) 0.0241(18) -0.0003(15) 0.0032(16) -0.0088(16)
O12 0.040(2) 0.0258(19) 0.0197(17) 0.0042(14) 0.0042(15) 0.0000(16)
O13 0.042(2) 0.0193(17) 0.0281(18) 0.0052(14) 0.0115(16) 0.0040(15)
O14 0.037(2) 0.0213(18) 0.0243(18) 0.0038(14) 0.0106(15) 0.0007(15)
O15 0.038(2) 0.0220(18) 0.0207(17) 0.0049(14) 0.0055(15) -0.0009(15)
O16 0.043(2) 0.0191(17) 0.0231(17) -0.0004(14) 0.0037(15) -0.0035(15)
N1 0.042(2) 0.017(2) 0.025(2) 0.0025(17) 0.0099(19) -0.0023(18)
N2 0.033(2) 0.019(2) 0.023(2) -0.0006(17) 0.0093(18) 0.0021(17)
C1 0.037(3) 0.033(3) 0.023(3) 0.002(2) 0.009(2) 0.004(2)
C2 0.051(4) 0.054(4) 0.049(4) 0.020(3) 0.026(3) 0.016(3)
C3 0.047(4) 0.077(5) 0.063(4) 0.030(4) 0.022(3) 0.018(4)
C4 0.046(4) 0.093(6) 0.060(4) 0.022(4) 0.024(3) 0.012(4)
C5 0.073(5) 0.077(6) 0.114(7) 0.014(5) 0.049(5) 0.018(5)
C6 0.068(5) 0.077(6) 0.107(7) -0.005(5) 0.043(5) 0.008(4)
C7 0.033(3) 0.020(3) 0.027(3) 0.002(2) 0.010(2) 0.001(2)
C8 0.041(3) 0.025(3) 0.021(2) 0.001(2) 0.004(2) -0.005(2)
C9 0.044(3) 0.050(4) 0.039(3) -0.004(3) 0.005(3) -0.003(3)
C10 0.048(4) 0.055(4) 0.062(4) -0.006(3) -0.004(3) 0.001(3)
C11 0.046(4) 0.068(5) 0.083(5) -0.008(4) 0.004(4) -0.005(4)
C12 0.056(5) 0.075(6) 0.163(10) -0.027(6) -0.005(6) 0.001(4)
C13 0.038(3) 0.036(3) 0.026(3) 0.001(2) 0.007(2) 0.004(3)
C14 0.051(4) 0.046(4) 0.046(3) 0.006(3) 0.023(3) 0.015(3)
C15 0.056(5) 0.088(6) 0.102(7) 0.004(5) 0.027(5) 0.015(4)
C16 0.060(5) 0.079(6) 0.070(5) 0.006(4) 0.015(4) 0.011(4)
C17 0.070(6) 0.136(9) 0.093(7) 0.017(7) 0.011(5) 0.003(6)
C18 0.086(7) 0.119(9) 0.095(7) 0.005(6) 0.014(6) -0.022(6)
C19 0.035(3) 0.022(3) 0.024(3) 0.001(2) 0.008(2) 0.001(2)
C20 0.041(3) 0.027(3) 0.023(3) -0.001(2) 0.004(2) -0.005(2)
C21 0.051(3) 0.023(3) 0.036(3) 0.002(2) 0.004(3) -0.004(2)
C22 0.042(3) 0.029(3) 0.031(3) -0.003(2) 0.006(2) -0.010(2)
C23 0.042(3) 0.039(3) 0.033(3) -0.004(2) 0.007(3) -0.008(3)
C24 0.064(4) 0.056(4) 0.032(3) -0.003(3) 0.007(3) -0.018(3)
C25 0.062(4) 0.031(3) 0.022(3) -0.001(2) 0.012(3) -0.009(3)
C26 0.072(4) 0.029(3) 0.021(3) 0.005(2) 0.010(3) 0.000(3)
C27 0.055(4) 0.023(3) 0.033(3) 0.007(2) 0.017(3) 0.001(2)
C28 0.044(3) 0.026(3) 0.029(3) -0.004(2) 0.013(2) -0.005(2)
C29 0.043(3) 0.025(3) 0.022(3) 0.001(2) 0.008(2) 0.001(2)
C30 0.039(3) 0.035(3) 0.020(3) 0.003(2) 0.008(2) 0.003(2)
C31 0.044(3) 0.043(3) 0.037(3) 0.009(3) 0.018(3) 0.006(3)
C32 0.043(3) 0.046(4) 0.047(3) 0.009(3) 0.017(3) 0.007(3)
C33 0.042(3) 0.054(4) 0.052(4) 0.000(3) 0.001(3) -0.002(3)
C34 0.063(4) 0.078(5) 0.049(4) 0.006(4) 0.008(3) 0.009(4)
C35 0.091(6) 0.100(7) 0.052(4) 0.005(4) 0.031(4) 0.001(5)
C36 0.034(3) 0.028(3) 0.027(3) -0.003(2) 0.007(2) 0.000(2)
C37 0.041(3) 0.049(4) 0.025(3) 0.002(2) 0.000(2) -0.007(3)
C38 0.077(5) 0.076(5) 0.055(4) -0.032(4) -0.009(4) -0.012(4)
C39 0.080(6) 0.145(9) 0.072(6) -0.051(6) 0.018(5) -0.018(6)
C40 0.117(8) 0.132(9) 0.069(6) 0.002(6) 0.022(6) 0.032(7)
C41 0.143(10) 0.153(10) 0.049(5) -0.023(6) -0.024(6) 0.029(8)
C42 0.036(3) 0.028(3) 0.021(2) 0.001(2) 0.004(2) -0.001(2)
C43 0.049(4) 0.038(3) 0.048(3) 0.008(3) 0.021(3) 0.009(3)
C44 0.079(5) 0.225(10) 0.133(7) 0.106(7) 0.066(5) 0.080(6)
C45 0.080(5) 0.217(9) 0.156(7) 0.105(7) 0.080(5) 0.072(6)
C46 0.122(7) 0.196(10) 0.174(9) 0.059(8) 0.094(7) 0.039(7)
C47 0.100(7) 0.093(7) 0.093(6) -0.013(5) 0.053(6) -0.016(5)
C48 0.038(3) 0.023(3) 0.018(2) 0.002(2) 0.011(2) -0.001(2)
C49 0.039(3) 0.038(3) 0.024(3) 0.002(2) 0.005(2) -0.004(2)
C50 0.052(4) 0.059(4) 0.044(4) 0.004(3) 0.008(3) 0.000(3)
C51 0.054(4) 0.100(6) 0.059(5) 0.012(4) 0.003(4) 0.002(4)
C52 0.084(6) 0.104(7) 0.083(6) -0.017(6) -0.010(5) -0.021(5)
C53 0.079(7) 0.223(14) 0.078(7) -0.013(8) -0.014(5) -0.039(8)
C54 0.040(3) 0.021(3) 0.024(3) 0.005(2) 0.012(2) 0.003(2)
C55 0.045(3) 0.020(3) 0.030(3) -0.005(2) 0.013(2) -0.001(2)
C56 0.056(4) 0.017(3) 0.031(3) 0.001(2) 0.018(3) -0.001(2)
C57 0.058(4) 0.033(3) 0.020(3) 0.008(2) 0.013(2) 0.001(3)
C58 0.045(3) 0.024(3) 0.021(3) -0.002(2) 0.010(2) 0.002(2)

loop_
_atom_type_symbol
_atom_type_description
_atom_type_scat_dispersion_real
_atom_type_scat_dispersion_imag
_atom_type_scat_source
C C 0.0033 0.0016 'International Tables Vol C Tables 4.2.6.8 and 6.1.1.4'
H H 0.0000 0.0000 'International Tables Vol C Tables 4.2.6.8 and 6.1.1.4'
N N 0.0061 0.0033 'International Tables Vol C Tables 4.2.6.8 and 6.1.1.4'
O O 0.0106 0.0060 'International Tables Vol C Tables 4.2.6.8 and 6.1.1.4'
Rh Rh -1.1178 0.9187 'International Tables Vol C Tables 4.2.6.8 and 6.1.1.4'

loop_
_geom_angle_atom_site_label_1
_geom_angle_atom_site_label_2
_geom_angle_atom_site_label_3
_geom_angle
_geom_angle_site_symmetry_1
_geom_angle_site_symmetry_3
_geom_angle_publ_flag
O5 Rh1 O7 89.21(14) . . ?
O5 Rh1 O1 176.22(13) . . ?
O7 Rh1 O1 91.14(14) . . ?
O5 Rh1 O3 91.88(14) . . ?
O7 Rh1 O3 175.72(13) . . ?
O1 Rh1 O3 87.50(13) . . ?
O5 Rh1 N1 89.94(14) . . ?
O7 Rh1 N1 92.99(14) . . ?
O1 Rh1 N1 93.80(14) . . ?
O3 Rh1 N1 91.15(14) . . ?
O5 Rh1 Rh2 88.02(10) . . ?
O7 Rh1 Rh2 88.21(9) . . ?
O1 Rh1 Rh2 88.22(9) . . ?
O3 Rh1 Rh2 87.69(9) . . ?
N1 Rh1 Rh2 177.62(11) . . ?
O6 Rh2 O2 176.33(13) . . ?
O6 Rh2 O4 91.23(14) . . ?
O2 Rh2 O4 88.15(13) . . ?
O6 Rh2 O8 89.53(14) . . ?
O2 Rh2 O8 90.86(14) . . ?
O4 Rh2 O8 176.26(13) . . ?
O6 Rh2 Rh1 88.33(10) . . ?
O2 Rh2 Rh1 88.03(9) . . ?
O4 Rh2 Rh1 88.19(9) . . ?
O8 Rh2 Rh1 88.17(9) . . ?
O6 Rh2 O15 91.19(12) . . ?
O2 Rh2 O15 92.25(12) . . ?
O4 Rh2 O15 79.16(12) . . ?
O8 Rh2 O15 104.49(12) . . ?
Rh1 Rh2 O15 167.33(8) . . ?
O13 Rh3 O9 176.24(13) . . ?
O13 Rh3 O15 88.70(13) . . ?
O9 Rh3 O15 91.55(14) . . ?
O13 Rh3 O11 90.75(14) . . ?
O9 Rh3 O11 88.77(14) . . ?
O15 Rh3 O11 176.33(13) . . ?
O13 Rh3 O4 91.96(12) . . ?
O9 Rh3 O4 91.77(12) . . ?
O15 Rh3 O4 79.67(12) . . ?
O11 Rh3 O4 103.98(12) . . ?
O13 Rh3 Rh4 87.76(9) . . ?
O9 Rh3 Rh4 88.50(9) . . ?
O15 Rh3 Rh4 88.03(9) . . ?
O11 Rh3 Rh4 88.33(9) . . ?
O4 Rh3 Rh4 167.70(8) . . ?
O10 Rh4 O14 175.84(13) . . ?
O10 Rh4 O16 91.66(14) . . ?
O14 Rh4 O16 88.16(13) . . ?
O10 Rh4 O12 89.45(14) . . ?
O14 Rh4 O12 90.40(13) . . ?
O16 Rh4 O12 175.31(13) . . ?
O10 Rh4 N2 89.78(14) . . ?
O14 Rh4 N2 94.38(13) . . ?
O16 Rh4 N2 91.58(13) . . ?
O12 Rh4 N2 92.99(14) . . ?
O10 Rh4 Rh3 87.47(10) . . ?
O14 Rh4 Rh3 88.37(9) . . ?
O16 Rh4 Rh3 87.63(9) . . ?
O12 Rh4 Rh3 87.87(9) . . ?
N2 Rh4 Rh3 177.11(10) . . ?
C1 O1 Rh1 118.6(3) . . ?
C1 O2 Rh2 119.0(3) . . ?
C7 O3 Rh1 120.3(3) . . ?
C7 O4 Rh2 119.2(3) . . ?
C7 O4 Rh3 139.3(3) . . ?
Rh2 O4 Rh3 100.90(13) . . ?
C13 O5 Rh1 118.6(3) . . ?
C13 O6 Rh2 118.4(3) . . ?
C19 O7 Rh1 118.4(3) . . ?
C19 O8 Rh2 118.4(3) . . ?
C30 O9 Rh3 118.3(3) . . ?
C30 O10 Rh4 119.6(3) . . ?
C36 O11 Rh3 118.8(3) . . ?
C36 O12 Rh4 119.0(3) . . ?
C42 O13 Rh3 119.1(3) . . ?
C42 O14 Rh4 117.9(3) . . ?
C48 O15 Rh3 119.1(3) . . ?
C48 O15 Rh2 139.8(3) . . ?
Rh3 O15 Rh2 100.27(13) . . ?
C48 O16 Rh4 120.2(3) . . ?
C25 N1 C29 118.2(4) . . ?
C25 N1 Rh1 121.2(3) . . ?
C29 N1 Rh1 120.4(3) . . ?
C58 N2 C54 117.9(4) . . ?
C58 N2 Rh4 121.3(3) . . ?
C54 N2 Rh4 120.6(3) . . ?
O2 C1 O1 126.0(5) . . ?
O2 C1 C2 116.5(5) . . ?
O1 C1 C2 117.4(5) . . ?
C3 C2 C1 116.3(5) . . ?
C3 C2 H2A 108.2 . . ?
C1 C2 H2A 108.2 . . ?
C3 C2 H2B 108.2 . . ?
C1 C2 H2B 108.2 . . ?
H2A C2 H2B 107.4 . . ?
C2 C3 C4 115.2(5) . . ?
C2 C3 H3A 108.5 . . ?
C4 C3 H3A 108.5 . . ?
C2 C3 H3B 108.5 . . ?
C4 C3 H3B 108.5 . . ?
H3A C3 H3B 107.5 . . ?
C5 C4 C3 117.8(6) . . ?
C5 C4 H4A 107.8 . . ?
C3 C4 H4A 107.8 . . ?
C5 C4 H4B 107.8 . . ?
C3 C4 H4B 107.8 . . ?
H4A C4 H4B 107.2 . . ?
C4 C5 C6 114.3(7) . . ?
C4 C5 H5A 108.7 . . ?
C6 C5 H5A 108.7 . . ?
C4 C5 H5B 108.7 . . ?
C6 C5 H5B 108.7 . . ?
H5A C5 H5B 107.6 . . ?
C5 C6 H6A 109.5 . . ?
C5 C6 H6B 109.5 . . ?
H6A C6 H6B 109.5 . . ?
C5 C6 H6C 109.5 . . ?
H6A C6 H6C 109.5 . . ?
H6B C6 H6C 109.5 . . ?
O3 C7 O4 124.0(4) . . ?
O3 C7 C8 118.6(4) . . ?
O4 C7 C8 117.2(4) . . ?
C7 C8 C9 109.4(4) . . ?
C7 C8 H8A 109.8 . . ?
C9 C8 H8A 109.8 . . ?
C7 C8 H8B 109.8 . . ?
C9 C8 H8B 109.8 . . ?
H8A C8 H8B 108.2 . . ?
C10 C9 C8 113.6(5) . . ?
C10 C9 H9A 108.8 . . ?
C8 C9 H9A 108.8 . . ?
C10 C9 H9B 108.8 . . ?
C8 C9 H9B 108.8 . . ?
H9A C9 H9B 107.7 . . ?
C9 C10 C11 114.5(6) . . ?
C9 C10 H10A 108.6 . . ?
C11 C10 H10A 108.6 . . ?
C9 C10 H10B 108.6 . . ?
C11 C10 H10B 108.6 . . ?
H10A C10 H10B 107.6 . . ?
C12 C11 C10 112.6(7) . . ?
C12 C11 H11A 109.1 . . ?
C10 C11 H11A 109.1 . . ?
C12 C11 H11B 109.1 . . ?
C10 C11 H11B 109.1 . . ?
H11A C11 H11B 107.8 . . ?
C11 C12 H12A 109.5 . . ?
C11 C12 H12B 109.5 . . ?
H12A C12 H12B 109.5 . . ?
C11 C12 H12C 109.5 . . ?
H12A C12 H12C 109.5 . . ?
H12B C12 H12C 109.5 . . ?
O6 C13 O5 126.5(5) . . ?
O6 C13 C14 117.2(5) . . ?
O5 C13 C14 116.3(5) . . ?
C13 C14 C15 111.0(5) . . ?
C13 C14 H14A 109.4 . . ?
C15 C14 H14A 109.4 . . ?
C13 C14 H14B 109.4 . . ?
C15 C14 H14B 109.4 . . ?
H14A C14 H14B 108.0 . . ?
C16 C15 C14 114.3(7) . . ?
C16 C15 H15A 108.7 . . ?
C14 C15 H15A 108.7 . . ?
C16 C15 H15B 108.7 . . ?
C14 C15 H15B 108.7 . . ?
H15A C15 H15B 107.6 . . ?
C17 C16 C15 114.4(8) . . ?
C17 C16 H16A 108.7 . . ?
C15 C16 H16A 108.7 . . ?
C17 C16 H16B 108.7 . . ?
C15 C16 H16B 108.7 . . ?
H16A C16 H16B 107.6 . . ?
C18 C17 C16 113.8(9) . . ?
C18 C17 H17A 108.8 . . ?
C16 C17 H17A 108.8 . . ?
C18 C17 H17B 108.8 . . ?
C16 C17 H17B 108.8 . . ?
H17A C17 H17B 107.7 . . ?
C17 C18 H18A 109.5 . . ?
C17 C18 H18B 109.5 . . ?
H18A C18 H18B 109.5 . . ?
C17 C18 H18C 109.5 . . ?
H18A C18 H18C 109.5 . . ?
H18B C18 H18C 109.5 . . ?
O8 C19 O7 126.6(4) . . ?
O8 C19 C20 117.6(4) . . ?
O7 C19 C20 115.8(4) . . ?
C19 C20 C21 115.0(4) . . ?
C19 C20 H20A 108.5 . . ?
C21 C20 H20A 108.5 . . ?
C19 C20 H20B 108.5 . . ?
C21 C20 H20B 108.5 . . ?
H20A C20 H20B 107.5 . . ?
C22 C21 C20 112.8(4) . . ?
C22 C21 H21A 109.0 . . ?
C20 C21 H21A 109.0 . . ?
C22 C21 H21B 109.0 . . ?
C20 C21 H21B 109.0 . . ?
H21A C21 H21B 107.8 . . ?
C21 C22 C23 114.7(4) . . ?
C21 C22 H22A 108.6 . . ?
C23 C22 H22A 108.6 . . ?
C21 C22 H22B 108.6 . . ?
C23 C22 H22B 108.6 . . ?
H22A C22 H22B 107.6 . . ?
C24 C23 C22 111.8(5) . . ?
C24 C23 H23A 109.3 . . ?
C22 C23 H23A 109.3 . . ?
C24 C23 H23B 109.3 . . ?
C22 C23 H23B 109.3 . . ?
H23A C23 H23B 107.9 . . ?
C23 C24 H24A 109.5 . . ?
C23 C24 H24B 109.5 . . ?
H24A C24 H24B 109.5 . . ?
C23 C24 H24C 109.5 . . ?
H24A C24 H24C 109.5 . . ?
H24B C24 H24C 109.5 . . ?
N1 C25 C26 122.3(5) . . ?
N1 C25 H25 118.8 . . ?
C26 C25 H25 118.8 . . ?
C27 C26 C25 119.3(5) . . ?
C27 C26 H26 120.4 . . ?
C25 C26 H26 120.4 . . ?
C26 C27 C28 119.2(5) . . ?
C26 C27 H27 120.4 . . ?
C28 C27 H27 120.4 . . ?
C29 C28 C27 119.0(5) . . ?
C29 C28 H28 120.5 . . ?
C27 C28 H28 120.5 . . ?
N1 C29 C28 122.0(5) . . ?
N1 C29 H29 119.0 . . ?
C28 C29 H29 119.0 . . ?
O10 C30 O9 125.6(5) . . ?
O10 C30 C31 116.6(5) . . ?
O9 C30 C31 117.7(5) . . ?
C30 C31 C32 111.6(4) . . ?
C30 C31 H31A 109.3 . . ?
C32 C31 H31A 109.3 . . ?
C30 C31 H31B 109.3 . . ?
C32 C31 H31B 109.3 . . ?
H31A C31 H31B 108.0 . . ?
C33 C32 C31 113.3(5) . . ?
C33 C32 H32A 108.9 . . ?
C31 C32 H32A 108.9 . . ?
C33 C32 H32B 108.9 . . ?
C31 C32 H32B 108.9 . . ?
H32A C32 H32B 107.7 . . ?
C32 C33 C34 113.9(6) . . ?
C32 C33 H33A 108.8 . . ?
C34 C33 H33A 108.8 . . ?
C32 C33 H33B 108.8 . . ?
C34 C33 H33B 108.8 . . ?
H33A C33 H33B 107.7 . . ?
C33 C34 C35 111.7(6) . . ?
C33 C34 H34A 109.3 . . ?
C35 C34 H34A 109.3 . . ?
C33 C34 H34B 109.3 . . ?
C35 C34 H34B 109.3 . . ?
H34A C34 H34B 107.9 . . ?
C34 C35 H35A 109.5 . . ?
C34 C35 H35B 109.5 . . ?
H35A C35 H35B 109.5 . . ?
C34 C35 H35C 109.5 . . ?
H35A C35 H35C 109.5 . . ?
H35B C35 H35C 109.5 . . ?
O11 C36 O12 125.8(5) . . ?
O11 C36 C37 117.2(5) . . ?
O12 C36 C37 117.0(5) . . ?
C36 C37 C38 115.9(5) . . ?
C36 C37 H37A 108.3 . . ?
C38 C37 H37A 108.3 . . ?
C36 C37 H37B 108.3 . . ?
C38 C37 H37B 108.3 . . ?
H37A C37 H37B 107.4 . . ?
C37 C38 C39 116.5(7) . . ?
C37 C38 H38A 108.2 . . ?
C39 C38 H38A 108.2 . . ?
C37 C38 H38B 108.2 . . ?
C39 C38 H38B 108.2 . . ?
H38A C38 H38B 107.3 . . ?
C40 C39 C38 113.8(8) . . ?
C40 C39 H39A 108.8 . . ?
C38 C39 H39A 108.8 . . ?
C40 C39 H39B 108.8 . . ?
C38 C39 H39B 108.8 . . ?
H39A C39 H39B 107.7 . . ?
C39 C40 C41 108.8(9) . . ?
C39 C40 H40A 109.9 . . ?
C41 C40 H40A 109.9 . . ?
C39 C40 H40B 109.9 . . ?
C41 C40 H40B 109.9 . . ?
H40A C40 H40B 108.3 . . ?
C40 C41 H41A 109.5 . . ?
C40 C41 H41B 109.5 . . ?
H41A C41 H41B 109.5 . . ?
C40 C41 H41C 109.5 . . ?
H41A C41 H41C 109.5 . . ?
H41B C41 H41C 109.5 . . ?
O13 C42 O14 126.5(5) . . ?
O13 C42 C43 117.2(5) . . ?
O14 C42 C43 116.3(4) . . ?
C44 C43 C42 115.7(6) . . ?
C44 C43 H43A 108.4 . . ?
C42 C43 H43A 108.4 . . ?
C44 C43 H43B 108.4 . . ?
C42 C43 H43B 108.4 . . ?
H43A C43 H43B 107.4 . . ?
C43 C44 C45 112.6(8) . . ?
C43 C44 H44A 109.1 . . ?
C45 C44 H44A 109.1 . . ?
C43 C44 H44B 109.1 . . ?
C45 C44 H44B 109.1 . . ?
H44A C44 H44B 107.8 . . ?
C46 C45 C44 122.0(9) . . ?
C46 C45 H45A 106.8 . . ?
C44 C45 H45A 106.8 . . ?
C46 C45 H45B 106.8 . . ?
C44 C45 H45B 106.8 . . ?
H45A C45 H45B 106.7 . . ?
C45 C46 C47 116.9(10) . . ?
C45 C46 H46A 108.1 . . ?
C47 C46 H46A 108.1 . . ?
C45 C46 H46B 108.1 . . ?
C47 C46 H46B 108.1 . . ?
H46A C46 H46B 107.3 . . ?
C46 C47 H47A 109.5 . . ?
C46 C47 H47B 109.5 . . ?
H47A C47 H47B 109.5 . . ?
C46 C47 H47C 109.5 . . ?
H47A C47 H47C 109.5 . . ?
H47B C47 H47C 109.5 . . ?
O16 C48 O15 124.3(4) . . ?
O16 C48 C49 118.8(4) . . ?
O15 C48 C49 116.8(4) . . ?
C48 C49 C50 109.9(4) . . ?
C48 C49 H49A 109.7 . . ?
C50 C49 H49A 109.7 . . ?
C48 C49 H49B 109.7 . . ?
C50 C49 H49B 109.7 . . ?
H49A C49 H49B 108.2 . . ?
C49 C50 C51 112.6(5) . . ?
C49 C50 H50A 109.1 . . ?
C51 C50 H50A 109.1 . . ?
C49 C50 H50B 109.1 . . ?
C51 C50 H50B 109.1 . . ?
H50A C50 H50B 107.8 . . ?
C52 C51 C50 114.7(7) . . ?
C52 C51 H51A 108.6 . . ?
C50 C51 H51A 108.6 . . ?
C52 C51 H51B 108.6 . . ?
C50 C51 H51B 108.6 . . ?
H51A C51 H51B 107.6 . . ?
C51 C52 C53 113.3(9) . . ?
C51 C52 H52A 108.9 . . ?
C53 C52 H52A 108.9 . . ?
C51 C52 H52B 108.9 . . ?
C53 C52 H52B 108.9 . . ?
H52A C52 H52B 107.7 . . ?
C52 C53 H53A 109.5 . . ?
C52 C53 H53B 109.5 . . ?
H53A C53 H53B 109.5 . . ?
C52 C53 H53C 109.5 . . ?
H53A C53 H53C 109.5 . . ?
H53B C53 H53C 109.5 . . ?
N2 C54 C55 123.1(5) . . ?
N2 C54 H54 118.4 . . ?
C55 C54 H54 118.4 . . ?
C56 C55 C54 118.1(5) . . ?
C56 C55 H55 121.0 . . ?
C54 C55 H55 121.0 . . ?
C57 C56 C55 118.8(5) . . ?
C57 C56 H56 120.6 . . ?
C55 C56 H56 120.6 . . ?
C58 C57 C56 119.6(5) . . ?
C58 C57 H57 120.2 . . ?
C56 C57 H57 120.2 . . ?
N2 C58 C57 122.5(5) . . ?
N2 C58 H58 118.7 . . ?
C57 C58 H58 118.7 . . ?

loop_
_geom_bond_atom_site_label_1
_geom_bond_atom_site_label_2
_geom_bond_distance
_geom_bond_site_symmetry_2
_geom_bond_publ_flag
Rh1 O5 2.030(3) . ?
Rh1 O7 2.035(3) . ?
Rh1 O1 2.039(3) . ?
Rh1 O3 2.047(3) . ?
Rh1 N1 2.198(4) . ?
Rh1 Rh2 2.3884(5) . ?
Rh2 O6 2.031(3) . ?
Rh2 O2 2.038(3) . ?
Rh2 O4 2.039(3) . ?
Rh2 O8 2.040(3) . ?
Rh2 O15 2.392(3) . ?
Rh3 O13 2.036(3) . ?
Rh3 O9 2.036(3) . ?
Rh3 O15 2.037(3) . ?
Rh3 O11 2.038(3) . ?
Rh3 O4 2.372(3) . ?
Rh3 Rh4 2.3877(5) . ?
Rh4 O10 2.034(3) . ?
Rh4 O14 2.036(3) . ?
Rh4 O16 2.038(3) . ?
Rh4 O12 2.042(3) . ?
Rh4 N2 2.188(4) . ?
O1 C1 1.268(6) . ?
O2 C1 1.264(6) . ?
O3 C7 1.256(6) . ?
O4 C7 1.285(6) . ?
O5 C13 1.269(6) . ?
O6 C13 1.262(6) . ?
O7 C19 1.270(6) . ?
O8 C19 1.261(6) . ?
O9 C30 1.270(6) . ?
O10 C30 1.260(6) . ?
O11 C36 1.264(6) . ?
O12 C36 1.270(6) . ?
O13 C42 1.253(6) . ?
O14 C42 1.272(6) . ?
O15 C48 1.277(6) . ?
O16 C48 1.256(5) . ?
N1 C25 1.335(6) . ?
N1 C29 1.341(6) . ?
N2 C58 1.336(6) . ?
N2 C54 1.338(6) . ?
C1 C2 1.508(7) . ?
C2 C3 1.472(8) . ?
C2 H2A 0.9900 . ?
C2 H2B 0.9900 . ?
C3 C4 1.529(9) . ?
C3 H3A 0.9900 . ?
C3 H3B 0.9900 . ?
C4 C5 1.438(10) . ?
C4 H4A 0.9900 . ?
C4 H4B 0.9900 . ?
C5 C6 1.501(9) . ?
C5 H5A 0.9900 . ?
C5 H5B 0.9900 . ?
C6 H6A 0.9800 . ?
C6 H6B 0.9800 . ?
C6 H6C 0.9800 . ?
C7 C8 1.485(7) . ?
C8 C9 1.536(8) . ?
C8 H8A 0.9900 . ?
C8 H8B 0.9900 . ?
C9 C10 1.514(8) . ?
C9 H9A 0.9900 . ?
C9 H9B 0.9900 . ?
C10 C11 1.522(9) . ?
C10 H10A 0.9900 . ?
C10 H10B 0.9900 . ?
C11 C12 1.478(11) . ?
C11 H11A 0.9900 . ?
C11 H11B 0.9900 . ?
C12 H12A 0.9800 . ?
C12 H12B 0.9800 . ?
C12 H12C 0.9800 . ?
C13 C14 1.513(7) . ?
C14 C15 1.524(10) . ?
C14 H14A 0.9900 . ?
C14 H14B 0.9900 . ?
C15 C16 1.506(11) . ?
C15 H15A 0.9900 . ?
C15 H15B 0.9900 . ?
C16 C17 1.498(11) . ?
C16 H16A 0.9900 . ?
C16 H16B 0.9900 . ?
C17 C18 1.476(13) . ?
C17 H17A 0.9900 . ?
C17 H17B 0.9900 . ?
C18 H18A 0.9800 . ?
C18 H18B 0.9800 . ?
C18 H18C 0.9800 . ?
C19 C20 1.522(7) . ?
C20 C21 1.528(7) . ?
C20 H20A 0.9900 . ?
C20 H20B 0.9900 . ?
C21 C22 1.515(7) . ?
C21 H21A 0.9900 . ?
C21 H21B 0.9900 . ?
C22 C23 1.535(7) . ?
C22 H22A 0.9900 . ?
C22 H22B 0.9900 . ?
C23 C24 1.505(7) . ?
C23 H23A 0.9900 . ?
C23 H23B 0.9900 . ?
C24 H24A 0.9800 . ?
C24 H24B 0.9800 . ?
C24 H24C 0.9800 . ?
C25 C26 1.371(7) . ?
C25 H25 0.9500 . ?
C26 C27 1.358(7) . ?
C26 H26 0.9500 . ?
C27 C28 1.375(7) . ?
C27 H27 0.9500 . ?
C28 C29 1.369(7) . ?
C28 H28 0.9500 . ?
C29 H29 0.9500 . ?
C30 C31 1.501(7) . ?
C31 C32 1.533(7) . ?
C31 H31A 0.9900 . ?
C31 H31B 0.9900 . ?
C32 C33 1.520(8) . ?
C32 H32A 0.9900 . ?
C32 H32B 0.9900 . ?
C33 C34 1.522(9) . ?
C33 H33A 0.9900 . ?
C33 H33B 0.9900 . ?
C34 C35 1.535(10) . ?
C34 H34A 0.9900 . ?
C34 H34B 0.9900 . ?
C35 H35A 0.9800 . ?
C35 H35B 0.9800 . ?
C35 H35C 0.9800 . ?
C36 C37 1.500(7) . ?
C37 C38 1.503(9) . ?
C37 H37A 0.9900 . ?
C37 H37B 0.9900 . ?
C38 C39 1.528(10) . ?
C38 H38A 0.9900 . ?
C38 H38B 0.9900 . ?
C39 C40 1.351(11) . ?
C39 H39A 0.9900 . ?
C39 H39B 0.9900 . ?
C40 C41 1.630(12) . ?
C40 H40A 0.9900 . ?
C40 H40B 0.9900 . ?
C41 H41A 0.9800 . ?
C41 H41B 0.9800 . ?
C41 H41C 0.9800 . ?
C42 C43 1.512(7) . ?
C43 C44 1.427(10) . ?
C43 H43A 0.9900 . ?
C43 H43B 0.9900 . ?
C44 C45 1.550(12) . ?
C44 H44A 0.9900 . ?
C44 H44B 0.9900 . ?
C45 C46 1.411(14) . ?
C45 H45A 0.9900 . ?
C45 H45B 0.9900 . ?
C46 C47 1.426(12) . ?
C46 H46A 0.9900 . ?
C46 H46B 0.9900 . ?
C47 H47A 0.9800 . ?
C47 H47B 0.9800 . ?
C47 H47C 0.9800 . ?
C48 C49 1.498(7) . ?
C49 C50 1.520(8) . ?
C49 H49A 0.9900 . ?
C49 H49B 0.9900 . ?
C50 C51 1.524(9) . ?
C50 H50A 0.9900 . ?
C50 H50B 0.9900 . ?
C51 C52 1.483(11) . ?
C51 H51A 0.9900 . ?
C51 H51B 0.9900 . ?
C52 C53 1.560(11) . ?
C52 H52A 0.9900 . ?
C52 H52B 0.9900 . ?
C53 H53A 0.9800 . ?
C53 H53B 0.9800 . ?
C53 H53C 0.9800 . ?
C54 C55 1.383(7) . ?
C54 H54 0.9500 . ?
C55 C56 1.382(7) . ?
C55 H55 0.9500 . ?
C56 C57 1.379(7) . ?
C56 H56 0.9500 . ?
C57 C58 1.365(7) . ?
C57 H57 0.9500 . ?
C58 H58 0.9500 . ?

loop_
_geom_torsion_atom_site_label_1
_geom_torsion_atom_site_label_2
_geom_torsion_atom_site_label_3
_geom_torsion_atom_site_label_4
_geom_torsion
_geom_torsion_site_symmetry_1
_geom_torsion_site_symmetry_2
_geom_torsion_site_symmetry_3
_geom_torsion_site_symmetry_4
_geom_torsion_publ_flag
Rh2 O2 C1 O1 1.8(7) . . . . ?
Rh2 O2 C1 C2 -179.5(4) . . . . ?
Rh1 O1 C1 O2 -4.7(7) . . . . ?
Rh1 O1 C1 C2 176.7(4) . . . . ?
O2 C1 C2 C3 41.5(8) . . . . ?
O1 C1 C2 C3 -139.8(6) . . . . ?
C1 C2 C3 C4 -177.8(6) . . . . ?
C2 C3 C4 C5 173.6(8) . . . . ?
C3 C4 C5 C6 -178.9(7) . . . . ?
Rh1 O3 C7 O4 6.0(7) . . . . ?
Rh1 O3 C7 C8 -169.0(3) . . . . ?
Rh2 O4 C7 O3 -9.6(6) . . . . ?
Rh3 O4 C7 O3 -179.5(3) . . . . ?
Rh2 O4 C7 C8 165.5(3) . . . . ?
Rh3 O4 C7 C8 -4.4(7) . . . . ?
O3 C7 C8 C9 91.0(6) . . . . ?
O4 C7 C8 C9 -84.4(6) . . . . ?
C7 C8 C9 C10 -178.5(5) . . . . ?
C8 C9 C10 C11 -177.5(6) . . . . ?
C9 C10 C11 C12 68.5(9) . . . . ?
Rh2 O6 C13 O5 0.9(7) . . . . ?
Rh2 O6 C13 C14 -177.8(4) . . . . ?
Rh1 O5 C13 O6 -3.7(7) . . . . ?
Rh1 O5 C13 C14 175.0(4) . . . . ?
O6 C13 C14 C15 104.6(6) . . . . ?
O5 C13 C14 C15 -74.2(7) . . . . ?
C13 C14 C15 C16 -66.6(8) . . . . ?
C14 C15 C16 C17 179.3(7) . . . . ?
C15 C16 C17 C18 175.8(8) . . . . ?
Rh2 O8 C19 O7 -3.3(7) . . . . ?
Rh2 O8 C19 C20 175.0(3) . . . . ?
Rh1 O7 C19 O8 0.1(7) . . . . ?
Rh1 O7 C19 C20 -178.2(3) . . . . ?
O8 C19 C20 C21 21.4(7) . . . . ?
O7 C19 C20 C21 -160.1(5) . . . . ?
C19 C20 C21 C22 -168.4(4) . . . . ?
C20 C21 C22 C23 -72.4(6) . . . . ?
C21 C22 C23 C24 -179.8(5) . . . . ?
C29 N1 C25 C26 -0.3(8) . . . . ?
Rh1 N1 C25 C26 -175.3(4) . . . . ?
N1 C25 C26 C27 0.2(9) . . . . ?
C25 C26 C27 C28 -0.7(9) . . . . ?
C26 C27 C28 C29 1.2(8) . . . . ?
C25 N1 C29 C28 0.8(8) . . . . ?
Rh1 N1 C29 C28 175.9(4) . . . . ?
C27 C28 C29 N1 -1.3(8) . . . . ?
Rh4 O10 C30 O9 6.4(7) . . . . ?
Rh4 O10 C30 C31 -172.5(3) . . . . ?
Rh3 O9 C30 O10 -0.9(7) . . . . ?
Rh3 O9 C30 C31 178.0(3) . . . . ?
O10 C30 C31 C32 45.7(7) . . . . ?
O9 C30 C31 C32 -133.3(5) . . . . ?
C30 C31 C32 C33 62.3(7) . . . . ?
C31 C32 C33 C34 -162.8(5) . . . . ?
C32 C33 C34 C35 72.7(8) . . . . ?
Rh3 O11 C36 O12 4.7(7) . . . . ?
Rh3 O11 C36 C37 -173.6(4) . . . . ?
Rh4 O12 C36 O11 -0.2(7) . . . . ?
Rh4 O12 C36 C37 178.1(3) . . . . ?
O11 C36 C37 C38 -21.4(8) . . . . ?
O12 C36 C37 C38 160.2(6) . . . . ?
C36 C37 C38 C39 168.8(6) . . . . ?
C37 C38 C39 C40 81.6(11) . . . . ?
C38 C39 C40 C41 176.0(8) . . . . ?
Rh3 O13 C42 O14 0.3(7) . . . . ?
Rh3 O13 C42 C43 -178.5(3) . . . . ?
Rh4 O14 C42 O13 4.6(7) . . . . ?
Rh4 O14 C42 C43 -176.5(3) . . . . ?
O13 C42 C43 C44 -51.5(9) . . . . ?
O14 C42 C43 C44 129.5(8) . . . . ?
C42 C43 C44 C45 171.7(9) . . . . ?
C43 C44 C45 C46 -143.0(14) . . . . ?
C44 C45 C46 C47 179.8(12) . . . . ?
Rh4 O16 C48 O15 -3.8(7) . . . . ?
Rh4 O16 C48 C49 173.8(3) . . . . ?
Rh3 O15 C48 O16 9.5(6) . . . . ?
Rh2 O15 C48 O16 176.7(3) . . . . ?
Rh3 O15 C48 C49 -168.2(3) . . . . ?
Rh2 O15 C48 C49 -1.0(7) . . . . ?
O16 C48 C49 C50 -92.9(6) . . . . ?
O15 C48 C49 C50 84.9(6) . . . . ?
C48 C49 C50 C51 -170.7(5) . . . . ?
C49 C50 C51 C52 -60.6(9) . . . . ?
C50 C51 C52 C53 178.7(7) . . . . ?
C58 N2 C54 C55 0.5(7) . . . . ?
Rh4 N2 C54 C55 -174.5(4) . . . . ?
N2 C54 C55 C56 0.5(8) . . . . ?
C54 C55 C56 C57 -1.1(8) . . . . ?
C55 C56 C57 C58 0.7(8) . . . . ?
C54 N2 C58 C57 -0.9(7) . . . . ?
Rh4 N2 C58 C57 174.0(4) . . . . ?
C56 C57 C58 N2 0.4(8) . . . . ?
